data_8101585
loop_
_publ_author_name
'Centore, Roberto'
'Tuzi, Angela'
'Dr. Roberto Centore'

_publ_contact_author_email centore@chemna.dichi.unina.it
_publ_section_title
;
Crystal structure of 2,2,3,3,4,4,5,5-octafluorohexanedioic acid dihydrate, 
(HOOC)C~4~F~8~(COOH) &#x00B7; 2H~2~O
;
_journal_issue 4
_journal_name_full 'Zeitschrift f\"ur Kristallographie - New Crystal Structures'
_journal_page_first 526
_journal_page_last 526
_journal_volume 214
_journal_year 1999
_chemical_formula_moiety 'C6 F8 O4 H2 . 2H2O'
_chemical_formula_sum 'C6 H6 F8 O6'
_chemical_formula_weight 326.11
_chemical_name_common
;
Perfluoroadipic Acid dihydrate
;
_space_group_IT_number 15
_symmetry_cell_setting monoclinic
_symmetry_space_group_name_Hall '-C 2yc'
_symmetry_space_group_name_H-M 'C 1 2/c 1'
_cell_angle_alpha 90.00
_cell_angle_beta 111.70(3)
_cell_angle_gamma 90.00
_cell_formula_units_Z 4
_cell_length_a 21.793(4)
_cell_length_b 5.2544(9)
_cell_length_c 10.807(8)
_cell_measurement_temperature 293(2)
_cell_volume 1149.8(9)
_diffrn_ambient_temperature 293(2)
_exptl_crystal_density_diffrn 1.884
_refine_ls_R_factor_obs 0.0325
_refine_ls_wR_factor_obs 0.0635
_cod_original_sg_symbol_H-M 'C 2/c'
_cod_database_code 8101585

loop_
_symmetry_equiv_pos_as_xyz
'x, y, z'
'-x, y, -z+1/2'
'x+1/2, y+1/2, z'
'-x+1/2, y+1/2, -z+1/2'
'-x, -y, -z'
'x, -y, z-1/2'
'-x+1/2, -y+1/2, -z'
'x+1/2, -y+1/2, z-1/2'

loop_
_atom_site_aniso_label
_atom_site_aniso_U_11
_atom_site_aniso_U_22
_atom_site_aniso_U_33
_atom_site_aniso_U_23
_atom_site_aniso_U_13
_atom_site_aniso_U_12
C1 0.052(2) 0.071(2) 0.0408(18) 0.0020(18) 0.0126(16) -0.0048(19)
C2 0.055(2) 0.062(2) 0.0420(18) 0.0003(16) 0.0155(16) -0.0005(17)
C3 0.053(2) 0.0480(19) 0.0351(14) -0.0013(15) 0.0159(13) 0.0009(15)
F1 0.0642(12) 0.1282(17) 0.0418(9) -0.0031(11) 0.0189(9) 0.0243(11)
F2 0.0747(12) 0.0844(15) 0.0750(13) 0.0195(11) 0.0150(10) -0.0230(11)
F3 0.0662(12) 0.0955(15) 0.0493(10) -0.0252(10) 0.0165(9) 0.0072(11)
F4 0.0774(12) 0.0716(12) 0.0592(11) 0.0257(10) 0.0138(9) -0.0098(10)
O1 0.0665(14) 0.0960(19) 0.0447(13) -0.0038(13) 0.0054(11) 0.0230(15)
O2 0.0781(17) 0.0997(19) 0.0374(12) -0.0090(13) 0.0061(12) 0.0221(14)
O3 0.0568(16) 0.090(2) 0.0424(13) -0.0027(12) 0.0087(11) -0.0146(12)

loop_
_atom_site_label
_atom_site_type_symbol
_atom_site_fract_x
_atom_site_fract_y
_atom_site_fract_z
_atom_site_U_iso_or_equiv
_atom_site_thermal_displace_type
_atom_site_occupancy
_atom_site_calc_flag
_atom_site_refinement_flags
_atom_site_disorder_assembly
_atom_site_disorder_group
C1 C 0.14801(16) 0.1921(7) 0.9757(3) 0.0559(8) Uani 1 d . . .
C2 C 0.09710(16) 0.2616(7) 0.8371(3) 0.0537(8) Uani 1 d . . .
C3 C 0.02529(14) 0.2171(6) 0.8220(3) 0.0453(7) Uani 1 d . . .
F1 F 0.10965(8) 0.1249(4) 0.74438(16) 0.0783(6) Uani 1 d . . .
F2 F 0.10526(9) 0.5087(4) 0.81410(18) 0.0816(6) Uani 1 d . . .
F3 F 0.00835(8) 0.3966(3) 0.89052(15) 0.0717(6) Uani 1 d . . .
F4 F 0.02343(8) -0.0079(4) 0.87817(16) 0.0727(6) Uani 1 d . . .
O1 O 0.18766(11) 0.0260(5) 0.98785(19) 0.0734(7) Uani 1 d . . .
O2 O 0.14136(12) 0.3305(5) 1.0667(2) 0.0761(8) Uani 1 d . . .
HO2 H 0.1691(15) 0.288(6) 1.146(3) 0.076 Uiso 1 d . . .
O3 O 0.22609(12) 0.2134(5) 1.2917(2) 0.0658(7) Uani 1 d . . .
H13 H 0.2509(16) 0.310(6) 1.331(3) 0.066 Uiso 1 d . . .
H23 H 0.2106(15) 0.145(6) 1.341(3) 0.066 Uiso 1 d . . .

loop_
_geom_bond_atom_site_label_1
_geom_bond_atom_site_label_2
_geom_bond_distance
_geom_bond_site_symmetry_2
_geom_bond_publ_flag
C1 O1 1.201(4) . no
C1 O2 1.274(4) . no
C1 C2 1.542(4) . no
C2 F1 1.340(3) . no
C2 F2 1.346(3) . no
C2 C3 1.530(4) . no
C3 F3 1.333(3) . no
C3 F4 1.337(3) . no
C3 C3 1.538(5) 2_556 no
